data_7701422
loop_
_publ_author_name
'Lan, Wenlong'
'Valverde-Mu\~noz, Francisco Javier'
'Dou, Yong'
'Hao, Xiaoyun'
'Mu\~noz, Carmen'
'Zhou, Zhen'
'Liu, Hui'
'Liu, Qingyun'
'Real Cabezos, Jos\'e Antonio A'
'Zhang, Daopeng'

_publ_section_title
;
 Thermal- and light-induced switchable one-dimensional rare looped-like
 spin crossover coordination polymer
;
_journal_name_full 'Dalton Transactions'
_journal_paper_doi 10.1039/C9DT03285A
_journal_year 2019
_chemical_formula_moiety 'C38 H28 Fe N10 O4 S2, 4(C3 H7 N O)'
_chemical_formula_sum 'C50 H56 Fe N14 O8 S2'
_chemical_formula_weight 1101.06
_space_group_IT_number 15
_space_group_name_Hall '-C 2yc'
_space_group_name_H-M_alt 'C 1 2/c 1'
_symmetry_cell_setting monoclinic
_symmetry_space_group_name_Hall '-C 2yc'
_symmetry_space_group_name_H-M 'C 1 2/c 1'
_atom_sites_solution_hydrogens geom
_atom_sites_solution_primary direct
_atom_sites_solution_secondary difmap
_audit_creation_method SHELXL-97
_audit_update_record
;
2019-02-19 deposited with the CCDC.    2019-10-22 downloaded from the CCDC.
;
_cell_angle_alpha 90.00
_cell_angle_beta 118.455(6)
_cell_angle_gamma 90.00
_cell_formula_units_Z 4
_cell_length_a 25.3667(12)
_cell_length_b 14.6482(5)
_cell_length_c 17.1303(9)
_cell_measurement_reflns_used 2082
_cell_measurement_temperature 293(2)
_cell_measurement_theta_max 26.102
_cell_measurement_theta_min 2.652
_cell_volume 5596.2(5)
_computing_cell_refinement 'SAINT-Plus (Bruker, 2001)'
_computing_data_collection 'APEX2 (Bruker, 2004)'
_computing_data_reduction SAINT-Plus
_computing_molecular_graphics 'SHELXTL (Sheldrick, 2008)'
_computing_publication_material SHELXTL
_computing_structure_refinement 'SHELXL-97 (Sheldrick, 2008)'
_computing_structure_solution 'SHELXS-97 (Sheldrick, 2008)'
_diffrn_ambient_temperature 293(2)
_diffrn_measured_fraction_theta_full 0.983
_diffrn_measured_fraction_theta_max 0.983
_diffrn_measurement_device_type 'Bruker APEX II CCD area-detector'
_diffrn_measurement_method '\f and \w scans'
_diffrn_radiation_monochromator graphite
_diffrn_radiation_source 'fine-focus sealed tube'
_diffrn_radiation_type MoK\a
_diffrn_radiation_wavelength 0.71073
_diffrn_reflns_av_R_equivalents 0.0353
_diffrn_reflns_av_sigmaI/netI 0.0549
_diffrn_reflns_limit_h_max 22
_diffrn_reflns_limit_h_min -28
_diffrn_reflns_limit_k_max 12
_diffrn_reflns_limit_k_min -17
_diffrn_reflns_limit_l_max 20
_diffrn_reflns_limit_l_min -15
_diffrn_reflns_number 9718
_diffrn_reflns_theta_full 25.01
_diffrn_reflns_theta_max 25.01
_diffrn_reflns_theta_min 3.07
_exptl_absorpt_coefficient_mu 0.407
_exptl_absorpt_correction_T_max 0.9340
_exptl_absorpt_correction_T_min 0.9193
_exptl_absorpt_correction_type multi-scan
_exptl_absorpt_process_details sadabs
_exptl_crystal_colour yellow
_exptl_crystal_density_diffrn 1.307
_exptl_crystal_density_method 'not measured'
_exptl_crystal_description block
_exptl_crystal_F_000 2304
_exptl_crystal_size_max 0.21
_exptl_crystal_size_mid 0.18
_exptl_crystal_size_min 0.17
_refine_diff_density_max 0.848
_refine_diff_density_min -0.659
_refine_diff_density_rms 0.074
_refine_ls_extinction_method none
_refine_ls_goodness_of_fit_ref 1.035
_refine_ls_hydrogen_treatment mixed
_refine_ls_matrix_type full
_refine_ls_number_parameters 343
_refine_ls_number_reflns 4860
_refine_ls_number_restraints 64
_refine_ls_restrained_S_all 1.254
_refine_ls_R_factor_all 0.1101
_refine_ls_R_factor_gt 0.0783
_refine_ls_shift/su_max 0.001
_refine_ls_shift/su_mean 0.000
_refine_ls_structure_factor_coef Fsqd
_refine_ls_weighting_details 'calc w=1/[\s^2^(Fo^2^)+(0.1180P)^2^+15.5176P] where P=(Fo^2^+2Fc^2^)/3'
_refine_ls_weighting_scheme calc
_refine_ls_wR_factor_gt 0.2051
_refine_ls_wR_factor_ref 0.2306
_reflns_number_gt 3116
_reflns_number_total 4860
_reflns_threshold_expression >2sigma(I)
_cod_data_source_file c9dt03285a2.cif
_cod_data_source_block FeSRT
_cod_original_cell_volume 5596.2(4)
_cod_original_sg_symbol_H-M C2/c
_cod_database_code 7701422

loop_
_symmetry_equiv_pos_as_xyz
'x, y, z'
'-x, y, -z+1/2'
'x+1/2, y+1/2, z'
'-x+1/2, y+1/2, -z+1/2'
'-x, -y, -z'
'x, -y, z-1/2'
'-x+1/2, -y+1/2, -z'
'x+1/2, -y+1/2, z-1/2'

loop_
_atom_site_label
_atom_site_type_symbol
_atom_site_fract_x
_atom_site_fract_y
_atom_site_fract_z
_atom_site_U_iso_or_equiv
_atom_site_adp_type
_atom_site_occupancy
_atom_site_symmetry_multiplicity
_atom_site_calc_flag
_atom_site_refinement_flags
Fe1 Fe 0.5000 1.39798(7) 0.2500 0.0382(4) Uani 1 2 d S
S1 S 0.46852(11) 1.3395(2) -0.04834(17) 0.1071(11) Uani 1 1 d .
O1 O 0.3738(3) 0.9502(4) 0.3085(4) 0.096(2) Uani 1 1 d .
O2 O 0.2364(2) 0.6637(3) 0.1794(4) 0.0704(15) Uani 1 1 d .
O3 O 0.2280(2) 1.1168(3) 0.0326(3) 0.0633(14) Uani 1 1 d .
O4 O 0.6488(3) 0.8473(4) 0.4415(4) 0.0900(18) Uani 1 1 d DU
N1 N 0.4839(2) 1.3924(4) 0.1167(4) 0.0509(14) Uani 1 1 d .
N2 N 0.4310(2) 1.2895(3) 0.2197(3) 0.0439(13) Uani 1 1 d .
N3 N 0.3073(2) 1.0760(3) 0.1635(3) 0.0460(13) Uani 1 1 d .
H3A H 0.3199 1.0339 0.2034 0.055 Uiso 1 1 calc R
N4 N 0.3041(2) 0.7167(3) 0.1393(4) 0.0476(13) Uani 1 1 d .
H4 H 0.3118 0.7624 0.1148 0.057 Uiso 1 1 calc R
N5 N 0.4308(2) 0.5049(3) 0.2124(3) 0.0434(13) Uani 1 1 d .
N6 N 0.3209(3) 0.8594(4) 0.3542(4) 0.0715(18) Uani 1 1 d .
N7 N 0.5763(5) 0.9445(8) 0.4289(6) 0.139(3) Uani 1 1 d DU
C1 C 0.4773(3) 1.3698(4) 0.0483(5) 0.0494(16) Uani 1 1 d .
C2 C 0.3790(3) 1.2888(4) 0.1435(4) 0.0456(15) Uani 1 1 d .
H2 H 0.3713 1.3364 0.1036 0.055 Uiso 1 1 calc R
C3 C 0.3363(3) 1.2215(4) 0.1212(4) 0.0456(15) Uani 1 1 d .
H3 H 0.3010 1.2242 0.0675 0.055 Uiso 1 1 calc R
C4 C 0.3463(3) 1.1500(4) 0.1791(4) 0.0406(14) Uani 1 1 d .
C5 C 0.4002(3) 1.1506(4) 0.2592(4) 0.0522(17) Uani 1 1 d .
H5 H 0.4088 1.1042 0.3006 0.063 Uiso 1 1 calc R
C6 C 0.4398(3) 1.2201(4) 0.2756(4) 0.0530(18) Uani 1 1 d .
H6 H 0.4753 1.2194 0.3291 0.064 Uiso 1 1 calc R
C7 C 0.2520(3) 1.0629(4) 0.0933(4) 0.0409(14) Uani 1 1 d .
C8 C 0.2216(3) 0.9770(4) 0.0977(4) 0.0422(15) Uani 1 1 d .
C9 C 0.2521(3) 0.8940(4) 0.1211(4) 0.0414(14) Uani 1 1 d .
H9 H 0.2922 0.8917 0.1346 0.050 Uiso 1 1 calc R
C10 C 0.2233(3) 0.8152(4) 0.1244(4) 0.0412(14) Uani 1 1 d .
C11 C 0.1643(3) 0.8202(4) 0.1071(4) 0.0501(16) Uani 1 1 d .
H11 H 0.1453 0.7682 0.1127 0.060 Uiso 1 1 calc R
C12 C 0.1336(3) 0.9016(5) 0.0818(5) 0.0537(17) Uani 1 1 d .
H12 H 0.0934 0.9036 0.0679 0.064 Uiso 1 1 calc R
C13 C 0.1616(3) 0.9800(4) 0.0769(4) 0.0479(16) Uani 1 1 d .
H13 H 0.1405 1.0347 0.0597 0.057 Uiso 1 1 calc R
C14 C 0.2544(3) 0.7244(4) 0.1499(5) 0.0498(16) Uani 1 1 d .
C15 C 0.3447(3) 0.6424(4) 0.1640(4) 0.0424(15) Uani 1 1 d .
C16 C 0.3486(3) 0.5735(4) 0.2224(5) 0.0522(17) Uani 1 1 d .
H16 H 0.3227 0.5720 0.2467 0.063 Uiso 1 1 calc R
C17 C 0.3915(3) 0.5083(4) 0.2430(5) 0.0506(17) Uani 1 1 d .
H17 H 0.3935 0.4623 0.2817 0.061 Uiso 1 1 calc R
C18 C 0.4266(3) 0.5716(4) 0.1573(5) 0.0532(17) Uani 1 1 d .
H18 H 0.4534 0.5715 0.1345 0.064 Uiso 1 1 calc R
C19 C 0.3852(3) 0.6406(4) 0.1320(5) 0.0540(18) Uani 1 1 d .
H19 H 0.3845 0.6859 0.0935 0.065 Uiso 1 1 calc R
C20 C 0.2786(5) 0.9288(8) 0.3450(8) 0.117(4) Uani 1 1 d .
H20A H 0.2928 0.9869 0.3368 0.175 Uiso 1 1 calc R
H20B H 0.2741 0.9305 0.3975 0.175 Uiso 1 1 calc R
H20C H 0.2406 0.9155 0.2944 0.175 Uiso 1 1 calc R
C21 C 0.3647(4) 0.8762(5) 0.3345(6) 0.073(2) Uani 1 1 d .
H21 H 0.3905 0.8284 0.3407 0.087 Uiso 1 1 calc R
C22 C 0.3139(5) 0.7693(7) 0.3809(7) 0.100(3) Uani 1 1 d .
H22A H 0.3462 0.7313 0.3860 0.150 Uiso 1 1 calc R
H22B H 0.2765 0.7440 0.3373 0.150 Uiso 1 1 calc R
H22C H 0.3144 0.7723 0.4373 0.150 Uiso 1 1 calc R
C23 C 0.5362(10) 0.8850(14) 0.424(2) 0.361(8) Uani 1 1 d DU
H23A H 0.5313 0.8388 0.3811 0.541 Uiso 1 1 calc R
H23B H 0.4986 0.9154 0.4059 0.541 Uiso 1 1 calc RD
H23C H 0.5493 0.8572 0.4809 0.541 Uiso 1 1 calc R
C24 C 0.5523(7) 1.0313(12) 0.4244(11) 0.195(6) Uani 1 1 d DU
H24A H 0.5438 1.0392 0.4729 0.292 Uiso 1 1 calc RD
H24B H 0.5160 1.0377 0.3692 0.292 Uiso 1 1 calc R
H24C H 0.5807 1.0766 0.4279 0.292 Uiso 1 1 calc R
C25 C 0.6234(7) 0.9070(12) 0.4363(5) 0.164(5) Uani 1 1 d DU
H25 H 0.6477 0.9553 0.4379 0.197 Uiso 1 1 calc R

loop_
_atom_site_aniso_label
_atom_site_aniso_U_11
_atom_site_aniso_U_22
_atom_site_aniso_U_33
_atom_site_aniso_U_23
_atom_site_aniso_U_13
_atom_site_aniso_U_12
Fe1 0.0369(7) 0.0258(6) 0.0489(7) 0.000 0.0180(6) 0.000
S1 0.0767(16) 0.177(3) 0.0750(15) -0.0535(17) 0.0418(13) -0.0414(17)
O1 0.084(4) 0.068(4) 0.107(5) 0.045(3) 0.021(3) -0.013(3)
O2 0.065(3) 0.038(3) 0.127(5) 0.017(3) 0.060(3) 0.002(2)
O3 0.050(3) 0.041(3) 0.070(3) 0.013(2) 0.005(2) -0.002(2)
O4 0.094(4) 0.075(4) 0.120(5) -0.009(3) 0.066(4) 0.003(3)
N1 0.048(3) 0.045(3) 0.055(3) 0.003(3) 0.021(3) 0.003(2)
N2 0.041(3) 0.032(3) 0.050(3) 0.008(2) 0.014(2) 0.000(2)
N3 0.038(3) 0.032(3) 0.055(3) 0.008(2) 0.012(2) -0.006(2)
N4 0.048(3) 0.027(3) 0.078(4) 0.010(2) 0.038(3) 0.007(2)
N5 0.046(3) 0.032(3) 0.055(3) 0.006(2) 0.026(3) 0.001(2)
N6 0.073(4) 0.063(4) 0.083(5) 0.021(3) 0.040(4) 0.006(3)
N7 0.100(6) 0.118(7) 0.208(8) 0.001(7) 0.080(6) 0.016(5)
C1 0.031(4) 0.050(4) 0.062(5) -0.004(3) 0.019(3) -0.006(3)
C2 0.039(4) 0.035(3) 0.051(4) 0.012(3) 0.012(3) 0.000(2)
C3 0.039(3) 0.043(3) 0.043(3) 0.011(3) 0.009(3) -0.002(3)
C4 0.036(3) 0.029(3) 0.049(3) 0.003(2) 0.015(3) -0.001(2)
C5 0.045(4) 0.041(4) 0.050(4) 0.015(3) 0.006(3) -0.006(3)
C6 0.042(4) 0.041(4) 0.052(4) 0.011(3) 0.003(3) -0.003(3)
C7 0.033(3) 0.029(3) 0.052(4) 0.002(3) 0.014(3) 0.005(2)
C8 0.034(4) 0.035(3) 0.055(4) -0.005(3) 0.018(3) 0.000(2)
C9 0.030(3) 0.036(3) 0.054(4) 0.002(3) 0.017(3) 0.001(2)
C10 0.037(4) 0.033(3) 0.055(4) -0.004(3) 0.023(3) 0.000(2)
C11 0.040(4) 0.042(4) 0.069(4) -0.008(3) 0.027(3) -0.010(3)
C12 0.031(4) 0.057(4) 0.075(5) -0.012(3) 0.027(3) -0.005(3)
C13 0.034(4) 0.044(4) 0.057(4) -0.007(3) 0.014(3) 0.009(3)
C14 0.047(4) 0.033(3) 0.070(4) 0.001(3) 0.029(3) -0.003(3)
C15 0.047(4) 0.031(3) 0.051(4) 0.001(3) 0.024(3) 0.000(2)
C16 0.053(4) 0.045(4) 0.071(4) 0.012(3) 0.040(4) 0.006(3)
C17 0.050(4) 0.043(4) 0.067(4) 0.018(3) 0.034(4) 0.006(3)
C18 0.063(4) 0.042(4) 0.071(4) 0.013(3) 0.045(4) 0.016(3)
C19 0.069(5) 0.042(4) 0.068(4) 0.019(3) 0.046(4) 0.014(3)
C20 0.133(9) 0.106(8) 0.109(8) 0.001(7) 0.057(7) 0.042(7)
C21 0.068(5) 0.058(5) 0.083(6) 0.023(4) 0.028(5) 0.007(4)
C22 0.114(8) 0.082(7) 0.104(7) 0.024(5) 0.052(6) -0.015(5)
C23 0.160(11) 0.161(11) 0.627(13) -0.001(12) 0.079(12) 0.007(10)
C24 0.159(9) 0.162(10) 0.240(11) -0.011(10) 0.077(9) 0.037(9)
C25 0.113(8) 0.140(9) 0.239(10) -0.012(8) 0.084(8) 0.007(7)

loop_
_atom_type_symbol
_atom_type_description
_atom_type_scat_dispersion_real
_atom_type_scat_dispersion_imag
_atom_type_scat_source
C C 0.0033 0.0016 'International Tables Vol C Tables 4.2.6.8 and 6.1.1.4'
H H 0.0000 0.0000 'International Tables Vol C Tables 4.2.6.8 and 6.1.1.4'
N N 0.0061 0.0033 'International Tables Vol C Tables 4.2.6.8 and 6.1.1.4'
O O 0.0106 0.0060 'International Tables Vol C Tables 4.2.6.8 and 6.1.1.4'
Fe Fe 0.3463 0.8444 'International Tables Vol C Tables 4.2.6.8 and 6.1.1.4'
S S 0.1246 0.1234 'International Tables Vol C Tables 4.2.6.8 and 6.1.1.4'

loop_
_geom_angle_atom_site_label_1
_geom_angle_atom_site_label_2
_geom_angle_atom_site_label_3
_geom_angle
_geom_angle_site_symmetry_1
_geom_angle_site_symmetry_3
N1 Fe1 N1 175.6(3) . 2_655
N1 Fe1 N5 93.4(2) . 2_665
N1 Fe1 N5 89.7(2) 2_655 2_665
N1 Fe1 N5 89.7(2) . 1_565
N1 Fe1 N5 93.4(2) 2_655 1_565
N5 Fe1 N5 89.6(2) 2_665 1_565
N1 Fe1 N2 89.7(2) . .
N1 Fe1 N2 87.16(19) 2_655 .
N5 Fe1 N2 176.86(19) 2_665 .
N5 Fe1 N2 90.63(17) 1_565 .
N1 Fe1 N2 87.16(19) . 2_655
N1 Fe1 N2 89.7(2) 2_655 2_655
N5 Fe1 N2 90.63(17) 2_665 2_655
N5 Fe1 N2 176.86(19) 1_565 2_655
N2 Fe1 N2 89.3(2) . 2_655
C1 N1 Fe1 165.4(5) . .
C6 N2 C2 116.1(5) . .
C6 N2 Fe1 121.9(4) . .
C2 N2 Fe1 122.0(4) . .
C7 N3 C4 127.8(5) . .
C7 N3 H3A 116.1 . .
C4 N3 H3A 116.1 . .
C14 N4 C15 127.7(5) . .
C14 N4 H4 116.2 . .
C15 N4 H4 116.2 . .
C18 N5 C17 115.6(5) . .
C18 N5 Fe1 120.8(4) . 1_545
C17 N5 Fe1 123.5(4) . 1_545
C21 N6 C20 120.9(8) . .
C21 N6 C22 119.7(7) . .
C20 N6 C22 119.3(9) . .
C25 N7 C23 112.6(16) . .
C25 N7 C24 140.1(15) . .
C23 N7 C24 107.3(15) . .
N1 C1 S1 179.0(7) . .
N2 C2 C3 123.6(5) . .
N2 C2 H2 118.2 . .
C3 C2 H2 118.2 . .
C2 C3 C4 119.6(5) . .
C2 C3 H3 120.2 . .
C4 C3 H3 120.2 . .
C3 C4 C5 117.3(5) . .
C3 C4 N3 125.3(5) . .
C5 C4 N3 117.4(5) . .
C6 C5 C4 119.0(6) . .
C6 C5 H5 120.5 . .
C4 C5 H5 120.5 . .
N2 C6 C5 124.3(6) . .
N2 C6 H6 117.8 . .
C5 C6 H6 117.8 . .
O3 C7 N3 123.6(5) . .
O3 C7 C8 122.0(5) . .
N3 C7 C8 114.4(5) . .
C13 C8 C9 119.4(6) . .
C13 C8 C7 119.3(5) . .
C9 C8 C7 121.2(5) . .
C10 C9 C8 120.6(6) . .
C10 C9 H9 119.7 . .
C8 C9 H9 119.7 . .
C9 C10 C11 119.1(5) . .
C9 C10 C14 122.5(5) . .
C11 C10 C14 118.3(5) . .
C12 C11 C10 120.3(6) . .
C12 C11 H11 119.8 . .
C10 C11 H11 119.8 . .
C13 C12 C11 120.8(6) . .
C13 C12 H12 119.6 . .
C11 C12 H12 119.6 . .
C12 C13 C8 119.6(6) . .
C12 C13 H13 120.2 . .
C8 C13 H13 120.2 . .
O2 C14 N4 123.5(6) . .
O2 C14 C10 121.3(6) . .
N4 C14 C10 115.2(5) . .
C19 C15 C16 117.5(6) . .
C19 C15 N4 118.1(5) . .
C16 C15 N4 124.3(6) . .
C17 C16 C15 118.0(6) . .
C17 C16 H16 121.0 . .
C15 C16 H16 121.0 . .
N5 C17 C16 125.5(6) . .
N5 C17 H17 117.3 . .
C16 C17 H17 117.3 . .
N5 C18 C19 123.8(6) . .
N5 C18 H18 118.1 . .
C19 C18 H18 118.1 . .
C18 C19 C15 119.6(6) . .
C18 C19 H19 120.2 . .
C15 C19 H19 120.2 . .
N6 C20 H20A 109.5 . .
N6 C20 H20B 109.5 . .
H20A C20 H20B 109.5 . .
N6 C20 H20C 109.5 . .
H20A C20 H20C 109.5 . .
H20B C20 H20C 109.5 . .
O1 C21 N6 125.3(8) . .
O1 C21 H21 117.3 . .
N6 C21 H21 117.3 . .
N6 C22 H22A 109.5 . .
N6 C22 H22B 109.5 . .
H22A C22 H22B 109.5 . .
N6 C22 H22C 109.5 . .
H22A C22 H22C 109.5 . .
H22B C22 H22C 109.5 . .
N7 C23 H23A 109.5 . .
N7 C23 H23B 109.5 . .
H23A C23 H23B 109.5 . .
N7 C23 H23C 109.5 . .
H23A C23 H23C 109.5 . .
H23B C23 H23C 109.5 . .
N7 C24 H24A 109.5 . .
N7 C24 H24B 109.5 . .
H24A C24 H24B 109.5 . .
N7 C24 H24C 109.5 . .
H24A C24 H24C 109.5 . .
H24B C24 H24C 109.5 . .
O4 C25 N7 150.5(18) . .
O4 C25 H25 104.8 . .
N7 C25 H25 104.8 . .

loop_
_geom_bond_atom_site_label_1
_geom_bond_atom_site_label_2
_geom_bond_distance
_geom_bond_site_symmetry_2
Fe1 N1 2.121(6) .
Fe1 N1 2.121(6) 2_655
Fe1 N5 2.207(5) 2_665
Fe1 N5 2.207(5) 1_565
Fe1 N2 2.234(5) .
Fe1 N2 2.234(5) 2_655
S1 C1 1.623(8) .
O1 C21 1.235(9) .
O2 C14 1.216(7) .
O3 C7 1.214(7) .
O4 C25 1.066(15) .
N1 C1 1.151(8) .
N2 C6 1.340(7) .
N2 C2 1.343(7) .
N3 C7 1.357(7) .
N3 C4 1.406(7) .
N3 H3A 0.8600 .
N4 C14 1.360(8) .
N4 C15 1.417(7) .
N4 H4 0.8600 .
N5 C18 1.327(8) .
N5 C17 1.330(8) .
N5 Fe1 2.207(5) 1_545
N6 C21 1.329(10) .
N6 C20 1.430(11) .
N6 C22 1.436(10) .
N7 C25 1.265(16) .
N7 C23 1.311(17) .
N7 C24 1.395(17) .
C2 C3 1.376(8) .
C2 H2 0.9300 .
C3 C4 1.380(8) .
C3 H3 0.9300 .
C4 C5 1.401(8) .
C5 C6 1.364(8) .
C5 H5 0.9300 .
C6 H6 0.9300 .
C7 C8 1.497(8) .
C8 C13 1.387(9) .
C8 C9 1.394(8) .
C9 C10 1.381(8) .
C9 H9 0.9300 .
C10 C11 1.381(9) .
C10 C14 1.502(8) .
C11 C12 1.377(9) .
C11 H11 0.9300 .
C12 C13 1.373(9) .
C12 H12 0.9300 .
C13 H13 0.9300 .
C15 C19 1.376(9) .
C15 C16 1.391(9) .
C16 C17 1.363(9) .
C16 H16 0.9300 .
C17 H17 0.9300 .
C18 C19 1.371(9) .
C18 H18 0.9300 .
C19 H19 0.9300 .
C20 H20A 0.9600 .
C20 H20B 0.9600 .
C20 H20C 0.9600 .
C21 H21 0.9300 .
C22 H22A 0.9600 .
C22 H22B 0.9600 .
C22 H22C 0.9600 .
C23 H23A 0.9600 .
C23 H23B 0.9600 .
C23 H23C 0.9600 .
C24 H24A 0.9600 .
C24 H24B 0.9600 .
C24 H24C 0.9600 .
C25 H25 0.9300 .
